data_7220862
loop_
_publ_author_name
'Hui, Yan-Chun'
'Meng, Yin-Shan'
'Li, Zongsheng'
'Chen, Qi'
'Sun, Hao-Ling'
'Zhang, Yi-Quan'
'Gao, Song'

_publ_section_title
;
 Construction and theoretical study of a new Dy-\b-diketone chain
 featuring slow magnetic relaxation
;
_journal_issue 30
_journal_name_full CrystEngComm
_journal_page_first 5620
_journal_paper_doi 10.1039/C5CE00971E
_journal_volume 17
_journal_year 2015
_chemical_formula_sum 'C42.5 H35 Dy N3 O11'
_chemical_formula_weight 926.24
_chemical_name_systematic
; 
 ? 
;
_space_group_IT_number 60
_symmetry_cell_setting orthorhombic
_symmetry_space_group_name_Hall '-P 2n 2ab'
_symmetry_space_group_name_H-M 'P b c n'
_atom_sites_solution_hydrogens geom
_atom_sites_solution_primary direct
_atom_sites_solution_secondary difmap
_audit_creation_method SHELXL-97
_audit_update_record
;
2015-04-13 deposited with the CCDC.
2015-06-25 downloaded from the CCDC.
;
_cell_angle_alpha 90.00
_cell_angle_beta 90.00
_cell_angle_gamma 90.00
_cell_formula_units_Z 8
_cell_length_a 35.022(3)
_cell_length_b 10.7640(10)
_cell_length_c 20.158(2)
_cell_measurement_reflns_used 9195
_cell_measurement_temperature 296(2)
_cell_measurement_theta_max 27.37
_cell_measurement_theta_min 2.33
_cell_volume 7599.1(12)
_computing_cell_refinement 'Bruker SMART'
_computing_data_collection 'Bruker SMART'
_computing_data_reduction 'Bruker SAINT'
_computing_molecular_graphics 'Bruker SHELXTL'
_computing_publication_material 'Bruker SHELXTL'
_computing_structure_refinement 'Bruker SHELXTL'
_computing_structure_solution 'Bruker SHELXTL'
_diffrn_ambient_temperature 296(2)
_diffrn_measured_fraction_theta_full 0.998
_diffrn_measured_fraction_theta_max 0.998
_diffrn_measurement_device_type 'CCD area detector'
_diffrn_measurement_method 'phi and omega scans'
_diffrn_radiation_monochromator graphite
_diffrn_radiation_source 'fine-focus sealed tube'
_diffrn_radiation_type MoK\a
_diffrn_radiation_wavelength 0.71073
_diffrn_reflns_av_R_equivalents 0.0571
_diffrn_reflns_av_sigmaI/netI 0.0399
_diffrn_reflns_limit_h_max 45
_diffrn_reflns_limit_h_min -45
_diffrn_reflns_limit_k_max 13
_diffrn_reflns_limit_k_min -8
_diffrn_reflns_limit_l_max 26
_diffrn_reflns_limit_l_min -26
_diffrn_reflns_number 49156
_diffrn_reflns_theta_full 27.48
_diffrn_reflns_theta_max 27.48
_diffrn_reflns_theta_min 3.47
_exptl_absorpt_coefficient_mu 2.035
_exptl_absorpt_correction_T_max 0.9230
_exptl_absorpt_correction_T_min 0.4063
_exptl_absorpt_correction_type multi-scan
_exptl_absorpt_process_details SADABS
_exptl_crystal_colour yellow
_exptl_crystal_density_diffrn 1.619
_exptl_crystal_density_method 'not measured'
_exptl_crystal_description needle
_exptl_crystal_F_000 3720
_exptl_crystal_size_max 0.54
_exptl_crystal_size_mid 0.12
_exptl_crystal_size_min 0.04
_refine_diff_density_max 0.678
_refine_diff_density_min -0.695
_refine_diff_density_rms 0.090
_refine_ls_extinction_method none
_refine_ls_goodness_of_fit_ref 1.014
_refine_ls_hydrogen_treatment mixed
_refine_ls_matrix_type full
_refine_ls_number_parameters 532
_refine_ls_number_reflns 8693
_refine_ls_number_restraints 4
_refine_ls_restrained_S_all 1.014
_refine_ls_R_factor_all 0.0459
_refine_ls_R_factor_gt 0.0301
_refine_ls_shift/su_max 0.003
_refine_ls_shift/su_mean 0.000
_refine_ls_structure_factor_coef Fsqd
_refine_ls_weighting_details 'calc w=1/[\s^2^(Fo^2^)+(0.0166P)^2^+8.4070P] where P=(Fo^2^+2Fc^2^)/3'
_refine_ls_weighting_scheme calc
_refine_ls_wR_factor_gt 0.0553
_refine_ls_wR_factor_ref 0.0599
_reflns_number_gt 6826
_reflns_number_total 8693
_reflns_threshold_expression >2sigma(I)
_cod_data_source_file c5ce00971e2.cif
_cod_data_source_block 1
_cod_depositor_comments
;
The following automatic conversions were performed:

'_symmetry_cell_setting' value 'Orthorhombic' changed to
'orthorhombic' according to
/usr/data/users/saulius/crontab/automatic-downloads/rss-feeds/RSC/lib/dictionaries/cif_core.dic
dictionary named 'cif_core.dic' version 2.4.2 from 2011-04-26.

'_exptl_absorpt_correction_type' value 'Multi-scan' changed to
'multi-scan' according to
/usr/data/users/saulius/crontab/automatic-downloads/rss-feeds/RSC/lib/dictionaries/cif_core.dic
dictionary named 'cif_core.dic' version 2.4.2 from 2011-04-26.

Automatic conversion script
Id: cif_fix_values 3271 2015-04-21 07:52:19Z andrius 

 Adding full bibliography for 7220862.cif.
;
_cod_original_sg_symbol_H-M Pbcn
_cod_original_formula_sum 'C42.50 H35 Dy N3 O11'
_cod_database_code 7220862

loop_
_symmetry_equiv_pos_as_xyz
'x, y, z'
'-x+1/2, -y+1/2, z+1/2'
'-x, y, -z+1/2'
'x+1/2, -y+1/2, -z'
'-x, -y, -z'
'x-1/2, y-1/2, -z-1/2'
'x, -y, z-1/2'
'-x-1/2, y-1/2, z'

loop_
_atom_site_label
_atom_site_type_symbol
_atom_site_fract_x
_atom_site_fract_y
_atom_site_fract_z
_atom_site_U_iso_or_equiv
_atom_site_adp_type
_atom_site_occupancy
_atom_site_symmetry_multiplicity
_atom_site_calc_flag
_atom_site_refinement_flags
C1 C 0.15661(9) 0.3771(3) 1.15050(16) 0.0289(7) Uani 1 1 d .
H1 H 0.1526 0.4447 1.1227 0.035 Uiso 1 1 calc R
C2 C 0.17904(10) 0.3904(4) 1.20725(18) 0.0366(9) Uani 1 1 d .
H2 H 0.1901 0.4669 1.2169 0.044 Uiso 1 1 calc R
C3 C 0.18497(9) 0.2908(4) 1.24919(17) 0.0365(9) Uani 1 1 d .
H3 H 0.1993 0.3008 1.2876 0.044 Uiso 1 1 calc R
C4 C 0.16965(9) 0.1769(4) 1.23412(15) 0.0308(8) Uani 1 1 d .
H4 H 0.1738 0.1096 1.2621 0.037 Uiso 1 1 calc R
C5 C 0.14792(8) 0.1620(3) 1.17710(14) 0.0224(7) Uani 1 1 d .
H5 H 0.1383 0.0839 1.1664 0.027 Uiso 1 1 calc R
C6 C 0.14031(8) 0.2626(3) 1.13561(14) 0.0193(6) Uani 1 1 d .
C7 C 0.11387(8) 0.2424(3) 1.07726(13) 0.0173(6) Uani 1 1 d .
C8 C 0.09602(8) 0.3451(3) 1.04706(14) 0.0206(6) Uani 1 1 d .
H8 H 0.1023 0.4244 1.0618 0.025 Uiso 1 1 calc R
C9 C 0.06933(8) 0.3329(3) 0.99591(14) 0.0176(6) Uani 1 1 d .
C10 C 0.05008(8) 0.4467(3) 0.96904(13) 0.0169(6) Uani 1 1 d .
C11 C 0.04944(8) 0.5615(3) 1.00070(14) 0.0190(6) Uani 1 1 d .
H11 H 0.0608 0.5695 1.0422 0.023 Uiso 1 1 calc R
C12 C 0.03245(8) 0.6631(3) 0.97229(14) 0.0198(6) Uani 1 1 d .
H12 H 0.0322 0.7386 0.9947 0.024 Uiso 1 1 calc R
C13 C 0.01508(8) 0.5427(3) 0.87971(14) 0.0188(6) Uani 1 1 d .
H13 H 0.0031 0.5360 0.8387 0.023 Uiso 1 1 calc R
C14 C 0.03176(8) 0.4400(3) 0.90764(14) 0.0203(7) Uani 1 1 d .
H14 H 0.0309 0.3645 0.8853 0.024 Uiso 1 1 calc R
C15 C 0.21261(10) 0.3385(4) 0.84241(18) 0.0385(9) Uani 1 1 d .
H15 H 0.2047 0.3275 0.7988 0.046 Uiso 1 1 calc R
C16 C 0.24316(11) 0.4160(4) 0.8561(2) 0.0529(12) Uani 1 1 d .
H16 H 0.2556 0.4569 0.8217 0.063 Uiso 1 1 calc R
C17 C 0.25526(11) 0.4327(4) 0.9204(2) 0.0451(10) Uani 1 1 d .
H17 H 0.2759 0.4843 0.9295 0.054 Uiso 1 1 calc R
C18 C 0.23663(10) 0.3729(4) 0.97119(19) 0.0423(10) Uani 1 1 d .
H18 H 0.2447 0.3842 1.0147 0.051 Uiso 1 1 calc R
C19 C 0.20591(9) 0.2962(3) 0.95799(16) 0.0303(8) Uani 1 1 d .
H19 H 0.1933 0.2570 0.9928 0.036 Uiso 1 1 calc R
C20 C 0.19374(8) 0.2771(3) 0.89318(15) 0.0213(6) Uani 1 1 d .
C21 C 0.15946(8) 0.1963(3) 0.88264(14) 0.0179(6) Uani 1 1 d .
C22 C 0.14534(8) 0.1737(3) 0.81755(14) 0.0187(6) Uani 1 1 d .
H22 H 0.1605 0.1949 0.7814 0.022 Uiso 1 1 calc R
C23 C 0.10997(8) 0.1214(3) 0.80597(13) 0.0161(6) Uani 1 1 d .
C24 C 0.09552(8) 0.1110(3) 0.73578(13) 0.0146(6) Uani 1 1 d .
C25 C 0.10792(8) 0.1851(3) 0.68396(13) 0.0170(6) Uani 1 1 d .
H25 H 0.1267 0.2446 0.6912 0.020 Uiso 1 1 calc R
C26 C 0.09232(8) 0.1707(3) 0.62149(13) 0.0166(6) Uani 1 1 d .
H26 H 0.0998 0.2232 0.5872 0.020 Uiso 1 1 calc R
C27 C 0.05386(8) 0.0071(3) 0.65955(13) 0.0179(6) Uani 1 1 d .
H27 H 0.0363 -0.0555 0.6507 0.022 Uiso 1 1 calc R
C28 C 0.06715(8) 0.0245(3) 0.72294(13) 0.0171(6) Uani 1 1 d .
H28 H 0.0570 -0.0222 0.7576 0.021 Uiso 1 1 calc R
C29 C 0.19092(9) -0.1392(3) 1.09791(15) 0.0271(7) Uani 1 1 d .
H29 H 0.1792 -0.0616 1.0978 0.032 Uiso 1 1 calc R
C30 C 0.21714(10) -0.1682(4) 1.14727(17) 0.0356(9) Uani 1 1 d .
H30 H 0.2229 -0.1103 1.1800 0.043 Uiso 1 1 calc R
C31 C 0.23453(11) -0.2828(4) 1.1477(2) 0.0491(11) Uani 1 1 d .
H31 H 0.2521 -0.3025 1.1807 0.059 Uiso 1 1 calc R
C32 C 0.22588(13) -0.3683(4) 1.0991(2) 0.0618(14) Uani 1 1 d .
H32 H 0.2378 -0.4455 1.0991 0.074 Uiso 1 1 calc R
C33 C 0.19948(11) -0.3399(4) 1.0502(2) 0.0453(10) Uani 1 1 d .
H33 H 0.1935 -0.3987 1.0180 0.054 Uiso 1 1 calc R
C34 C 0.18199(9) -0.2247(3) 1.04881(15) 0.0246(7) Uani 1 1 d .
C35 C 0.15290(8) -0.1886(3) 0.99773(14) 0.0192(6) Uani 1 1 d .
C36 C 0.14224(9) -0.2720(3) 0.94729(15) 0.0237(7) Uani 1 1 d .
H36 H 0.1555 -0.3464 0.9429 0.028 Uiso 1 1 calc R
C37 C 0.11231(8) -0.2465(3) 0.90357(14) 0.0181(6) Uani 1 1 d .
C38 C 0.10341(8) -0.3350(3) 0.84845(14) 0.0188(6) Uani 1 1 d .
C39 C 0.11469(9) -0.4586(3) 0.84581(15) 0.0246(7) Uani 1 1 d .
H39 H 0.1285 -0.4926 0.8808 0.030 Uiso 1 1 calc R
C40 C 0.10566(10) -0.5309(3) 0.79223(16) 0.0296(8) Uani 1 1 d .
H40 H 0.1132 -0.6137 0.7916 0.036 Uiso 1 1 calc R
C41 C 0.07411(9) -0.3643(3) 0.74149(15) 0.0231(7) Uani 1 1 d .
H41 H 0.0604 -0.3318 0.7061 0.028 Uiso 1 1 calc R
C42 C 0.08235(8) -0.2910(3) 0.79504(14) 0.0213(7) Uani 1 1 d .
H42 H 0.0736 -0.2094 0.7957 0.026 Uiso 1 1 calc R
C43 C 0.0000 0.2645(6) 0.7500 0.0627(18) Uani 1 2 d S
H43A H 0.0187 0.2348 0.7190 0.094 Uiso 0.50 1 calc PR
H43B H -0.0248 0.2348 0.7374 0.094 Uiso 0.50 1 calc PR
H43C H 0.0061 0.2348 0.7936 0.094 Uiso 0.50 1 calc PR
Dy1 Dy 0.088730(4) 0.038578(12) 0.962135(6) 0.01375(4) Uani 1 1 d .
N1 N 0.01585(7) 0.6541(2) 0.91129(11) 0.0180(5) Uani 1 1 d .
N2 N 0.06647(7) 0.0815(2) 0.60998(11) 0.0148(5) Uani 1 1 d .
N3 N 0.08591(8) -0.4842(2) 0.73980(13) 0.0258(6) Uani 1 1 d .
O1 O 0.00081(6) 0.75307(18) 0.88281(10) 0.0243(5) Uani 1 1 d .
O2 O 0.05978(6) 0.23076(18) 0.96820(9) 0.0210(4) Uani 1 1 d .
O3 O 0.10795(6) 0.13125(19) 1.06144(9) 0.0208(5) Uani 1 1 d .
O4 O 0.05245(5) 0.06677(18) 0.54901(8) 0.0163(4) Uani 1 1 d .
O5 O 0.08691(6) 0.0836(2) 0.84962(9) 0.0235(5) Uani 1 1 d .
O6 O 0.14325(6) 0.1536(2) 0.93382(9) 0.0230(5) Uani 1 1 d .
O7 O 0.07892(7) -0.5534(2) 0.68787(12) 0.0389(6) Uani 1 1 d .
O8 O 0.09126(6) -0.15091(19) 0.90619(10) 0.0218(5) Uani 1 1 d .
O9 O 0.13817(6) -0.08222(19) 1.00472(10) 0.0222(5) Uani 1 1 d .
O10 O 0.02432(6) -0.01126(19) 0.92800(10) 0.0181(4) Uani 1 1 d D
O11 O 0.0000 0.8340(3) 0.7500 0.0347(8) Uani 1 2 d SD
O12 O 0.0000 0.3847(4) 0.7500 0.111(3) Uani 1 2 d S
H12A H -0.0161 0.4101 0.7762 0.167 Uiso 0.50 1 calc PR
H10A H 0.0199(11) -0.093(2) 0.914(2) 0.076(9) Uiso 1 1 d D
H10B H 0.0016(8) 0.025(3) 0.941(2) 0.076(9) Uiso 1 1 d D
H11A H -0.0022(13) 0.779(3) 0.7107(14) 0.076(9) Uiso 1 1 d D

loop_
_atom_site_aniso_label
_atom_site_aniso_U_11
_atom_site_aniso_U_22
_atom_site_aniso_U_33
_atom_site_aniso_U_23
_atom_site_aniso_U_13
_atom_site_aniso_U_12
C1 0.0266(17) 0.0268(18) 0.0334(18) -0.0065(15) -0.0047(14) 0.0015(16)
C2 0.0273(18) 0.036(2) 0.047(2) -0.0218(18) -0.0078(16) -0.0026(17)
C3 0.0219(17) 0.059(3) 0.0280(18) -0.0148(18) -0.0092(14) 0.0050(18)
C4 0.0200(16) 0.051(2) 0.0213(16) 0.0019(16) -0.0017(13) 0.0021(17)
C5 0.0185(15) 0.0300(18) 0.0187(15) -0.0031(13) 0.0005(12) -0.0006(14)
C6 0.0134(14) 0.0245(17) 0.0199(15) -0.0063(13) 0.0006(12) 0.0009(13)
C7 0.0200(15) 0.0202(16) 0.0118(13) -0.0019(12) 0.0039(11) -0.0033(13)
C8 0.0240(16) 0.0142(14) 0.0234(16) -0.0022(12) -0.0016(12) -0.0018(12)
C9 0.0216(15) 0.0143(15) 0.0169(14) 0.0008(12) 0.0028(12) -0.0005(13)
C10 0.0178(14) 0.0158(14) 0.0171(14) 0.0003(12) 0.0035(11) -0.0024(12)
C11 0.0226(15) 0.0168(16) 0.0177(15) -0.0005(12) -0.0013(12) -0.0022(13)
C12 0.0223(15) 0.0140(14) 0.0231(16) -0.0006(12) 0.0037(12) -0.0026(13)
C13 0.0216(15) 0.0179(14) 0.0170(14) -0.0011(13) -0.0008(12) -0.0005(14)
C14 0.0245(16) 0.0138(16) 0.0225(15) -0.0043(12) 0.0032(13) -0.0002(13)
C15 0.036(2) 0.048(2) 0.0312(19) 0.0047(17) -0.0029(16) -0.0156(19)
C16 0.039(2) 0.059(3) 0.060(3) 0.010(2) 0.002(2) -0.026(2)
C17 0.0272(19) 0.041(2) 0.067(3) -0.009(2) -0.0087(19) -0.0122(18)
C18 0.0296(19) 0.054(2) 0.044(2) -0.015(2) -0.0128(17) -0.0053(19)
C19 0.0255(16) 0.037(2) 0.0281(17) -0.0024(16) -0.0064(15) -0.0050(15)
C20 0.0183(15) 0.0207(16) 0.0250(16) -0.0009(13) -0.0030(13) 0.0001(13)
C21 0.0193(15) 0.0155(14) 0.0187(14) -0.0004(12) -0.0008(12) 0.0028(13)
C22 0.0199(15) 0.0210(16) 0.0152(14) -0.0004(12) 0.0003(12) -0.0012(13)
C23 0.0216(15) 0.0133(14) 0.0134(13) -0.0011(11) 0.0006(11) 0.0023(13)
C24 0.0179(15) 0.0142(14) 0.0117(13) -0.0027(11) 0.0008(11) 0.0009(12)
C25 0.0212(15) 0.0125(14) 0.0173(14) -0.0022(12) 0.0029(12) -0.0003(13)
C26 0.0204(15) 0.0152(14) 0.0142(13) 0.0003(11) 0.0012(12) -0.0002(13)
C27 0.0206(15) 0.0156(14) 0.0176(14) 0.0020(11) -0.0015(12) -0.0041(12)
C28 0.0175(14) 0.0186(16) 0.0152(14) 0.0038(12) -0.0007(11) -0.0011(13)
C29 0.0188(16) 0.035(2) 0.0273(17) 0.0049(15) 0.0015(13) 0.0011(15)
C30 0.0277(19) 0.048(2) 0.0309(19) 0.0023(17) -0.0073(15) -0.0056(18)
C31 0.041(2) 0.049(3) 0.057(3) 0.013(2) -0.030(2) 0.000(2)
C32 0.064(3) 0.040(2) 0.082(3) 0.005(2) -0.044(3) 0.017(2)
C33 0.050(2) 0.030(2) 0.056(3) -0.0044(18) -0.028(2) 0.0113(19)
C34 0.0186(15) 0.0258(17) 0.0294(18) 0.0069(14) -0.0005(13) 0.0019(14)
C35 0.0133(14) 0.0237(17) 0.0208(15) 0.0065(13) 0.0017(12) -0.0002(13)
C36 0.0238(16) 0.0214(16) 0.0259(17) -0.0018(13) -0.0031(13) 0.0067(14)
C37 0.0182(15) 0.0155(15) 0.0205(15) 0.0011(12) 0.0044(12) 0.0000(13)
C38 0.0202(15) 0.0144(15) 0.0220(15) -0.0009(12) 0.0050(12) 0.0004(13)
C39 0.0284(17) 0.0194(16) 0.0260(16) 0.0014(14) 0.0039(13) 0.0049(15)
C40 0.0410(19) 0.0138(16) 0.0341(18) -0.0010(15) 0.0085(15) 0.0052(15)
C41 0.0266(16) 0.0161(16) 0.0265(16) -0.0004(13) 0.0018(13) 0.0007(14)
C42 0.0256(17) 0.0140(14) 0.0243(15) -0.0022(12) 0.0014(13) 0.0046(13)
C43 0.071(5) 0.044(4) 0.073(5) 0.000 -0.009(4) 0.000
Dy1 0.01866(7) 0.01269(6) 0.00989(6) -0.00017(5) -0.00250(5) 0.00051(6)
N1 0.0204(13) 0.0147(13) 0.0189(12) 0.0027(10) 0.0004(10) 0.0012(11)
N2 0.0188(12) 0.0155(12) 0.0102(11) -0.0003(9) -0.0016(10) 0.0016(10)
N3 0.0344(15) 0.0170(13) 0.0262(14) -0.0071(11) 0.0063(12) -0.0042(13)
O1 0.0297(12) 0.0146(11) 0.0284(11) 0.0055(9) -0.0028(10) 0.0056(10)
O2 0.0284(11) 0.0156(10) 0.0191(10) -0.0007(9) -0.0067(9) -0.0005(9)
O3 0.0308(12) 0.0168(11) 0.0148(10) -0.0004(8) -0.0045(9) -0.0021(10)
O4 0.0190(10) 0.0222(11) 0.0079(9) -0.0007(8) -0.0043(8) -0.0001(9)
O5 0.0234(11) 0.0330(12) 0.0143(10) 0.0013(9) -0.0016(9) -0.0087(11)
O6 0.0268(12) 0.0286(12) 0.0136(10) 0.0033(9) -0.0042(9) -0.0050(10)
O7 0.0546(16) 0.0280(13) 0.0343(13) -0.0155(11) 0.0035(12) -0.0043(13)
O8 0.0231(11) 0.0180(11) 0.0242(11) -0.0058(8) -0.0047(9) 0.0066(10)
O9 0.0235(11) 0.0196(11) 0.0237(11) -0.0029(9) -0.0049(9) 0.0038(9)
O10 0.0192(10) 0.0178(11) 0.0172(10) -0.0042(9) -0.0046(8) 0.0024(9)
O11 0.043(2) 0.0269(19) 0.034(2) 0.000 -0.0067(17) 0.000
O12 0.239(9) 0.031(2) 0.064(4) 0.000 -0.075(4) 0.000

loop_
_atom_type_symbol
_atom_type_description
_atom_type_scat_dispersion_real
_atom_type_scat_dispersion_imag
_atom_type_scat_source
C C 0.0033 0.0016 'International Tables Vol C Tables 4.2.6.8 and 6.1.1.4'
H H 0.0000 0.0000 'International Tables Vol C Tables 4.2.6.8 and 6.1.1.4'
N N 0.0061 0.0033 'International Tables Vol C Tables 4.2.6.8 and 6.1.1.4'
O O 0.0106 0.0060 'International Tables Vol C Tables 4.2.6.8 and 6.1.1.4'
Dy Dy -0.1892 4.4098 'International Tables Vol C Tables 4.2.6.8 and 6.1.1.4'

loop_
_geom_angle_atom_site_label_1
_geom_angle_atom_site_label_2
_geom_angle_atom_site_label_3
_geom_angle
_geom_angle_site_symmetry_3
C6 C1 C2 119.9(3) .
C3 C2 C1 120.4(3) .
C4 C3 C2 120.0(3) .
C3 C4 C5 120.1(3) .
C4 C5 C6 120.8(3) .
C1 C6 C5 118.7(3) .
C1 C6 C7 123.1(3) .
C5 C6 C7 118.2(3) .
O3 C7 C8 124.4(3) .
O3 C7 C6 115.8(3) .
C8 C7 C6 119.7(3) .
C9 C8 C7 122.8(3) .
O2 C9 C8 125.3(3) .
O2 C9 C10 115.3(2) .
C8 C9 C10 119.4(3) .
C11 C10 C14 116.4(3) .
C11 C10 C9 124.6(3) .
C14 C10 C9 119.0(3) .
C12 C11 C10 121.6(3) .
N1 C12 C11 120.3(3) .
N1 C13 C14 120.7(3) .
C13 C14 C10 121.2(3) .
C16 C15 C20 120.6(3) .
C17 C16 C15 120.3(4) .
C18 C17 C16 119.6(3) .
C17 C18 C19 120.4(3) .
C18 C19 C20 120.5(3) .
C15 C20 C19 118.5(3) .
C15 C20 C21 123.7(3) .
C19 C20 C21 117.7(3) .
O6 C21 C22 122.3(3) .
O6 C21 C20 117.1(3) .
C22 C21 C20 120.6(3) .
C23 C22 C21 122.5(3) .
O5 C23 C22 126.0(3) .
O5 C23 C24 114.6(2) .
C22 C23 C24 119.4(2) .
C25 C24 C28 118.1(2) .
C25 C24 C23 124.1(3) .
C28 C24 C23 117.8(2) .
C26 C25 C24 119.9(3) .
N2 C26 C25 120.4(3) .
N2 C27 C28 119.7(3) .
C27 C28 C24 120.6(3) .
C34 C29 C30 120.7(3) .
C31 C30 C29 120.0(4) .
C30 C31 C32 119.8(3) .
C31 C32 C33 120.3(4) .
C34 C33 C32 120.5(4) .
C33 C34 C29 118.8(3) .
C33 C34 C35 123.2(3) .
C29 C34 C35 118.1(3) .
O9 C35 C36 123.4(3) .
O9 C35 C34 115.8(3) .
C36 C35 C34 120.7(3) .
C37 C36 C35 121.9(3) .
O8 C37 C36 124.8(3) .
O8 C37 C38 115.3(3) .
C36 C37 C38 119.9(3) .
C42 C38 C39 116.6(3) .
C42 C38 C37 118.0(3) .
C39 C38 C37 125.4(3) .
C40 C39 C38 120.6(3) .
N3 C40 C39 121.4(3) .
N3 C41 C42 120.3(3) .
C41 C42 C38 121.8(3) .
O2 Dy1 O5 81.51(7) .
O2 Dy1 O9 143.87(7) .
O5 Dy1 O9 119.82(7) .
O2 Dy1 O8 145.74(7) .
O5 Dy1 O8 73.20(7) .
O9 Dy1 O8 70.23(7) .
O2 Dy1 O3 72.44(7) .
O5 Dy1 O3 139.16(7) .
O9 Dy1 O3 73.04(7) .
O8 Dy1 O3 140.98(7) .
O2 Dy1 O6 84.11(7) .
O5 Dy1 O6 71.00(7) .
O9 Dy1 O6 77.25(7) .
O8 Dy1 O6 108.24(7) .
O3 Dy1 O6 75.43(7) .
O2 Dy1 O10 78.70(7) .
O5 Dy1 O10 75.08(7) .
O9 Dy1 O10 132.40(7) .
O8 Dy1 O10 72.78(7) .
O3 Dy1 O10 127.40(7) .
O6 Dy1 O10 143.80(7) .
O2 Dy1 O4 98.61(7) 7_556
O5 Dy1 O4 141.58(7) 7_556
O9 Dy1 O4 82.14(7) 7_556
O8 Dy1 O4 87.73(7) 7_556
O3 Dy1 O4 74.56(7) 7_556
O6 Dy1 O4 147.42(6) 7_556
O10 Dy1 O4 67.41(6) 7_556
O1 N1 C13 120.1(2) .
O1 N1 C12 120.3(2) .
C13 N1 C12 119.6(2) .
O4 N2 C26 119.6(2) .
O4 N2 C27 119.3(2) .
C26 N2 C27 121.1(2) .
O7 N3 C41 120.3(3) .
O7 N3 C40 120.5(3) .
C41 N3 C40 119.2(3) .
C9 O2 Dy1 132.83(18) .
C7 O3 Dy1 132.24(18) .
N2 O4 Dy1 121.64(15) 7
C23 O5 Dy1 137.00(18) .
C21 O6 Dy1 139.10(19) .
C37 O8 Dy1 138.80(19) .
C35 O9 Dy1 140.18(19) .

loop_
_geom_bond_atom_site_label_1
_geom_bond_atom_site_label_2
_geom_bond_distance
_geom_bond_site_symmetry_2
C1 C6 1.392(4) .
C1 C2 1.395(4) .
C2 C3 1.382(5) .
C3 C4 1.372(5) .
C4 C5 1.388(4) .
C5 C6 1.394(4) .
C6 C7 1.513(4) .
C7 O3 1.256(3) .
C7 C8 1.408(4) .
C8 C9 1.398(4) .
C9 O2 1.278(3) .
C9 C10 1.499(4) .
C10 C11 1.391(4) .
C10 C14 1.396(4) .
C11 C12 1.370(4) .
C12 N1 1.364(4) .
C13 N1 1.357(4) .
C13 C14 1.371(4) .
C15 C16 1.384(5) .
C15 C20 1.386(4) .
C16 C17 1.376(5) .
C17 C18 1.374(5) .
C18 C19 1.382(5) .
C19 C20 1.390(4) .
C20 C21 1.498(4) .
C21 O6 1.264(3) .
C21 C22 1.423(4) .
C22 C23 1.380(4) .
C23 O5 1.262(3) .
C23 C24 1.507(4) .
C24 C25 1.384(4) .
C24 C28 1.386(4) .
C25 C26 1.382(4) .
C26 N2 1.340(3) .
C27 N2 1.355(3) .
C27 C28 1.373(4) .
C29 C34 1.388(4) .
C29 C30 1.390(4) .
C30 C31 1.375(5) .
C31 C32 1.379(6) .
C32 C33 1.386(5) .
C33 C34 1.383(5) .
C34 C35 1.500(4) .
C35 O9 1.264(3) .
C35 C36 1.407(4) .
C36 C37 1.397(4) .
C37 O8 1.266(3) .
C37 C38 1.497(4) .
C38 C42 1.388(4) .
C38 C39 1.389(4) .
C39 C40 1.368(4) .
C40 N3 1.359(4) .
C41 N3 1.355(4) .
C41 C42 1.368(4) .
C43 O12 1.294(7) .
Dy1 O2 2.307(2) .
Dy1 O5 2.3202(19) .
Dy1 O9 2.329(2) .
Dy1 O8 2.3324(19) .
Dy1 O3 2.3356(19) .
Dy1 O6 2.346(2) .
Dy1 O10 2.419(2) .
Dy1 O4 2.4427(18) 7_556
N1 O1 1.320(3) .
N2 O4 1.333(3) .
N3 O7 1.308(3) .
O4 Dy1 2.4427(18) 7
